data_4307678
loop_
_publ_author_name
'Shaun P. Green'
'Cameron Jones'
'Guoxia Jin'
'Andreas Stasch'

_publ_section_title
;
Base-Stabilized Amidodiarsenes: Synthesis, Structure, and Theoretical
Studies
;
_journal_name_full 'Inorganic Chemistry'
_journal_page_first 8
_journal_page_last 10
_journal_paper_doi 10.1021/ic062163f
_journal_volume 46
_journal_year 2007
_chemical_formula_sum 'C102 H144 As2 N6'
_chemical_formula_weight 1604.07
_chemical_name_systematic
; 
 ? 
;
_space_group_IT_number 33
_symmetry_cell_setting orthorhombic
_symmetry_space_group_name_Hall 'P 2c -2n'
_symmetry_space_group_name_H-M 'P n a 21'
_atom_sites_solution_hydrogens geom
_atom_sites_solution_primary direct
_atom_sites_solution_secondary difmap
_audit_creation_method SHELXL-97
_cell_angle_alpha 90.00
_cell_angle_beta 90.00
_cell_angle_gamma 90.00
_cell_formula_units_Z 4
_cell_length_a 28.310(6)
_cell_length_b 23.938(5)
_cell_length_c 13.435(3)
_cell_measurement_temperature 150(2)
_cell_volume 9105(3)
_computing_structure_refinement 'SHELXL-97 (Sheldrick, 1997)'
_computing_structure_solution 'SHELXS-97 (Sheldrick, 1990)'
_diffrn_ambient_temperature 150(2)
_diffrn_measured_fraction_theta_full 0.997
_diffrn_measured_fraction_theta_max 0.997
_diffrn_measurement_device_type 'Nonius Kappa CCD'
_diffrn_radiation_monochromator graphite
_diffrn_radiation_source 'fine-focus sealed tube'
_diffrn_radiation_type MoK\a
_diffrn_radiation_wavelength 0.71073
_diffrn_reflns_av_R_equivalents 0.0539
_diffrn_reflns_av_sigmaI/netI 0.0446
_diffrn_reflns_limit_h_max 36
_diffrn_reflns_limit_h_min -30
_diffrn_reflns_limit_k_max 30
_diffrn_reflns_limit_k_min -30
_diffrn_reflns_limit_l_max 17
_diffrn_reflns_limit_l_min -17
_diffrn_reflns_number 89263
_diffrn_reflns_theta_full 27.00
_diffrn_reflns_theta_max 27.00
_diffrn_reflns_theta_min 2.93
_exptl_absorpt_coefficient_mu 0.783
_exptl_absorpt_correction_T_max 0.871
_exptl_absorpt_correction_T_min 0.797
_exptl_absorpt_correction_type multi-scan
_exptl_absorpt_process_details 'Sortav (Blessing, 1995)'
_exptl_crystal_colour yellow
_exptl_crystal_density_diffrn 1.170
_exptl_crystal_density_method 'not measured'
_exptl_crystal_description block
_exptl_crystal_F_000 3456
_exptl_crystal_size_max 0.25
_exptl_crystal_size_mid 0.20
_exptl_crystal_size_min 0.18
_refine_diff_density_max 0.355
_refine_diff_density_min -0.435
_refine_diff_density_rms 0.054
_refine_ls_abs_structure_details 'Flack H D (1983), Acta Cryst. A39, 876-881'
_refine_ls_abs_structure_Flack 0.121(6)
_refine_ls_extinction_method none
_refine_ls_goodness_of_fit_ref 1.041
_refine_ls_hydrogen_treatment constr
_refine_ls_matrix_type full
_refine_ls_number_parameters 1012
_refine_ls_number_reflns 19639
_refine_ls_number_restraints 43
_refine_ls_restrained_S_all 1.050
_refine_ls_R_factor_all 0.0552
_refine_ls_R_factor_gt 0.0412
_refine_ls_shift/su_max 0.001
_refine_ls_shift/su_mean 0.000
_refine_ls_structure_factor_coef Fsqd
_refine_ls_weighting_details 'calc w=1/[\s^2^(Fo^2^)+(0.0380P)^2^+6.2505P] where P=(Fo^2^+2Fc^2^)/3'
_refine_ls_weighting_scheme calc
_refine_ls_wR_factor_gt 0.0896
_refine_ls_wR_factor_ref 0.0958
_reflns_number_gt 16687
_reflns_number_total 19639
_reflns_threshold_expression >2sigma(I)
_cod_data_source_file ic062163fsi20061114_083131.cif
_cod_data_source_block compound4a
_cod_database_code 4307678

loop_
_symmetry_equiv_pos_as_xyz
'x, y, z'
'-x, -y, z+1/2'
'-x+1/2, y+1/2, z+1/2'
'x+1/2, -y+1/2, z'

loop_
_atom_site_label
_atom_site_type_symbol
_atom_site_fract_x
_atom_site_fract_y
_atom_site_fract_z
_atom_site_U_iso_or_equiv
_atom_site_adp_type
_atom_site_occupancy
_atom_site_symmetry_multiplicity
_atom_site_calc_flag
_atom_site_refinement_flags
_atom_site_disorder_assembly
_atom_site_disorder_group
As1 As 0.156770(9) 0.499843(12) 0.17669(2) 0.01847(6) Uani 1 1 d . . .
N1 N 0.15640(8) 0.58142(10) 0.13144(17) 0.0154(5) Uani 1 1 d . . .
C1 C 0.15279(9) 0.62605(11) 0.1933(2) 0.0139(6) Uani 1 1 d . . .
As2 As 0.156360(10) 0.520100(11) 0.340678(18) 0.01836(6) Uani 1 1 d . . .
N2 N 0.15304(8) 0.61178(10) 0.28850(16) 0.0168(5) Uani 1 1 d . . .
C2 C 0.17660(10) 0.58174(11) 0.0327(2) 0.0188(6) Uani 1 1 d . . .
N3 N 0.15012(8) 0.68089(11) 0.15684(18) 0.0207(6) Uani 1 1 d . . .
C3 C 0.14871(11) 0.56402(12) -0.0481(2) 0.0234(6) Uani 1 1 d . . .
N4 N 0.15734(8) 0.43806(10) 0.38675(17) 0.0177(5) Uani 1 1 d . . .
C4 C 0.16981(12) 0.56227(12) -0.1422(2) 0.0290(7) Uani 1 1 d . . .
H4 H 0.1512 0.5523 -0.1982 0.035 Uiso 1 1 calc R . .
N5 N 0.15465(8) 0.40767(9) 0.22939(17) 0.0164(5) Uani 1 1 d . . .
C5 C 0.21666(12) 0.57460(13) -0.1559(3) 0.0335(7) Uani 1 1 d . . .
H5 H 0.2300 0.5736 -0.2208 0.040 Uiso 1 1 calc R . .
N6 N 0.15267(8) 0.33869(9) 0.36062(17) 0.0175(5) Uani 1 1 d . . .
C6 C 0.24439(12) 0.58846(13) -0.0751(2) 0.0298(7) Uani 1 1 d . . .
H6 H 0.2771 0.5954 -0.0847 0.036 Uiso 1 1 calc R . .
C7 C 0.22540(10) 0.59251(12) 0.0203(2) 0.0225(6) Uani 1 1 d . . .
C8 C 0.09820(11) 0.54420(13) -0.0363(2) 0.0289(7) Uani 1 1 d . . .
H8 H 0.0886 0.5503 0.0345 0.035 Uiso 1 1 calc R . .
C9 C 0.06276(13) 0.57550(16) -0.1035(3) 0.0448(9) Uani 1 1 d . . .
H9A H 0.0630 0.6153 -0.0867 0.067 Uiso 1 1 calc R . .
H9B H 0.0310 0.5604 -0.0930 0.067 Uiso 1 1 calc R . .
H9C H 0.0718 0.5707 -0.1733 0.067 Uiso 1 1 calc R . .
C10 C 0.09468(14) 0.48158(14) -0.0585(3) 0.0361(8) Uani 1 1 d . . .
H10A H 0.1028 0.4748 -0.1284 0.054 Uiso 1 1 calc R . .
H10B H 0.0624 0.4688 -0.0458 0.054 Uiso 1 1 calc R . .
H10C H 0.1166 0.4611 -0.0155 0.054 Uiso 1 1 calc R . .
C11 C 0.25823(11) 0.60459(12) 0.1080(2) 0.0261(7) Uani 1 1 d . . .
H11 H 0.2384 0.6168 0.1656 0.031 Uiso 1 1 calc R . .
C12 C 0.28468(12) 0.55200(14) 0.1385(3) 0.0410(9) Uani 1 1 d . . .
H12A H 0.2620 0.5223 0.1537 0.061 Uiso 1 1 calc R . .
H12B H 0.3039 0.5598 0.1976 0.061 Uiso 1 1 calc R . .
H12C H 0.3053 0.5400 0.0839 0.061 Uiso 1 1 calc R . .
C13 C 0.29387(12) 0.65078(14) 0.0859(3) 0.0379(8) Uani 1 1 d . . .
H13A H 0.3174 0.6371 0.0383 0.057 Uiso 1 1 calc R . .
H13B H 0.3097 0.6618 0.1477 0.057 Uiso 1 1 calc R . .
H13C H 0.2774 0.6831 0.0576 0.057 Uiso 1 1 calc R . .
C14 C 0.13551(10) 0.64253(11) 0.37165(19) 0.0169(6) Uani 1 1 d . . .
C15 C 0.08702(10) 0.65289(12) 0.3835(2) 0.0228(6) Uani 1 1 d . . .
C16 C 0.07193(11) 0.67826(13) 0.4705(2) 0.0297(7) Uani 1 1 d . . .
H16 H 0.0393 0.6860 0.4788 0.036 Uiso 1 1 calc R . .
C17 C 0.10294(12) 0.69256(14) 0.5456(2) 0.0322(7) Uani 1 1 d . . .
H17 H 0.0918 0.7113 0.6033 0.039 Uiso 1 1 calc R . .
C18 C 0.14971(12) 0.67965(14) 0.5362(2) 0.0281(7) Uani 1 1 d . . .
H18 H 0.1708 0.6884 0.5890 0.034 Uiso 1 1 calc R . .
C19 C 0.16727(10) 0.65385(12) 0.4507(2) 0.0218(6) Uani 1 1 d . . .
C20 C 0.05089(10) 0.63349(13) 0.3067(2) 0.0271(7) Uani 1 1 d . . .
H20 H 0.0679 0.6271 0.2425 0.033 Uiso 1 1 calc R . .
C21 C 0.02956(11) 0.57762(13) 0.3402(3) 0.0373(7) Uani 1 1 d . . .
H21A H 0.0547 0.5497 0.3461 0.056 Uiso 1 1 calc R . .
H21B H 0.0063 0.5651 0.2910 0.056 Uiso 1 1 calc R . .
H21C H 0.0141 0.5824 0.4049 0.056 Uiso 1 1 calc R . .
C22 C 0.01115(11) 0.67537(14) 0.2874(3) 0.0357(8) Uani 1 1 d . . .
H22A H -0.0087 0.6785 0.3470 0.054 Uiso 1 1 calc R . .
H22B H -0.0081 0.6625 0.2314 0.054 Uiso 1 1 calc R . .
H22C H 0.0248 0.7119 0.2716 0.054 Uiso 1 1 calc R . .
C23 C 0.21923(11) 0.63706(12) 0.4473(2) 0.0258(6) Uani 1 1 d . . .
H23 H 0.2255 0.6196 0.3810 0.031 Uiso 1 1 calc R . .
C24 C 0.23017(12) 0.59336(13) 0.5281(3) 0.0344(8) Uani 1 1 d . . .
H24A H 0.2635 0.5824 0.5238 0.052 Uiso 1 1 calc R . .
H24B H 0.2101 0.5604 0.5181 0.052 Uiso 1 1 calc R . .
H24C H 0.2239 0.6094 0.5939 0.052 Uiso 1 1 calc R . .
C25 C 0.25222(12) 0.68723(14) 0.4587(3) 0.0369(8) Uani 1 1 d . . .
H25A H 0.2466 0.7137 0.4044 0.055 Uiso 1 1 calc R . .
H25B H 0.2851 0.6745 0.4565 0.055 Uiso 1 1 calc R . .
H25C H 0.2461 0.7056 0.5226 0.055 Uiso 1 1 calc R . .
C26 C 0.12812(10) 0.69225(12) 0.0577(2) 0.0223(6) Uani 1 1 d . . .
H26 H 0.1137 0.6562 0.0358 0.027 Uiso 1 1 calc R . .
C27 C 0.08729(11) 0.73476(14) 0.0621(2) 0.0300(7) Uani 1 1 d . . .
H27A H 0.0649 0.7237 0.1152 0.036 Uiso 1 1 calc R . .
H27B H 0.1000 0.7721 0.0789 0.036 Uiso 1 1 calc R . .
C28 C 0.06099(12) 0.73786(15) -0.0379(2) 0.0379(8) Uani 1 1 d . . .
H28A H 0.0457 0.7015 -0.0514 0.045 Uiso 1 1 calc R . .
H28B H 0.0359 0.7666 -0.0336 0.045 Uiso 1 1 calc R . .
C29 C 0.09399(13) 0.75213(15) -0.1232(3) 0.0409(9) Uani 1 1 d . . .
H29A H 0.1056 0.7909 -0.1151 0.049 Uiso 1 1 calc R . .
H29B H 0.0764 0.7500 -0.1868 0.049 Uiso 1 1 calc R . .
C30 C 0.13591(13) 0.71230(15) -0.1267(2) 0.0353(8) Uani 1 1 d . . .
H30A H 0.1582 0.7247 -0.1790 0.042 Uiso 1 1 calc R . .
H30B H 0.1247 0.6744 -0.1445 0.042 Uiso 1 1 calc R . .
C31 C 0.16158(11) 0.71004(13) -0.0263(2) 0.0277(7) Uani 1 1 d . . .
H31A H 0.1749 0.7473 -0.0110 0.033 Uiso 1 1 calc R . .
H31B H 0.1881 0.6832 -0.0306 0.033 Uiso 1 1 calc R . .
C32 C 0.16837(10) 0.72729(12) 0.2205(2) 0.0222(6) Uani 1 1 d . . .
H32 H 0.1859 0.7088 0.2762 0.027 Uiso 1 1 calc R . .
C33 C 0.13142(11) 0.76520(12) 0.2704(2) 0.0257(7) Uani 1 1 d . . .
H33A H 0.1151 0.7878 0.2191 0.031 Uiso 1 1 calc R . .
H33B H 0.1075 0.7419 0.3045 0.031 Uiso 1 1 calc R . .
C34 C 0.15508(11) 0.80379(12) 0.3457(3) 0.0331(7) Uani 1 1 d . . .
H34A H 0.1309 0.8280 0.3770 0.040 Uiso 1 1 calc R . .
H34B H 0.1700 0.7811 0.3988 0.040 Uiso 1 1 calc R . .
C35 C 0.19250(13) 0.84004(13) 0.2958(3) 0.0376(8) Uani 1 1 d . . .
H35A H 0.1771 0.8657 0.2479 0.045 Uiso 1 1 calc R . .
H35B H 0.2087 0.8630 0.3468 0.045 Uiso 1 1 calc R . .
C36 C 0.22865(12) 0.80450(14) 0.2414(3) 0.0353(8) Uani 1 1 d . . .
H36A H 0.2469 0.7824 0.2904 0.042 Uiso 1 1 calc R . .
H36B H 0.2510 0.8291 0.2054 0.042 Uiso 1 1 calc R . .
C37 C 0.20481(11) 0.76496(12) 0.1675(3) 0.0296(7) Uani 1 1 d . . .
H37A H 0.2290 0.7414 0.1350 0.036 Uiso 1 1 calc R . .
H37B H 0.1888 0.7870 0.1151 0.036 Uiso 1 1 calc R . .
C38 C 0.15489(9) 0.39314(12) 0.3243(2) 0.0194(6) Uani 1 1 d . . .
C39 C 0.17820(10) 0.43835(11) 0.4834(2) 0.0181(6) Uani 1 1 d . . .
C40 C 0.15007(11) 0.45459(12) 0.5662(2) 0.0238(6) Uani 1 1 d . . .
C41 C 0.17176(12) 0.45617(12) 0.6599(2) 0.0290(7) Uani 1 1 d . . .
H41 H 0.1532 0.4650 0.7167 0.035 Uiso 1 1 calc R . .
C42 C 0.21901(12) 0.44532(13) 0.6720(3) 0.0350(8) Uani 1 1 d . . .
H42 H 0.2327 0.4466 0.7364 0.042 Uiso 1 1 calc R . .
C43 C 0.24680(12) 0.43243(13) 0.5895(2) 0.0297(7) Uani 1 1 d . . .
H43 H 0.2796 0.4258 0.5982 0.036 Uiso 1 1 calc R . .
C44 C 0.22736(10) 0.42904(11) 0.4946(2) 0.0224(6) Uani 1 1 d . . .
C45 C 0.09922(11) 0.47393(12) 0.5554(2) 0.0241(6) Uani 1 1 d . . .
H45 H 0.0892 0.4673 0.4850 0.029 Uiso 1 1 calc R . .
C46 C 0.06469(12) 0.44333(14) 0.6239(3) 0.0369(8) Uani 1 1 d . . .
H46A H 0.0666 0.4031 0.6115 0.055 Uiso 1 1 calc R . .
H46B H 0.0325 0.4563 0.6106 0.055 Uiso 1 1 calc R . .
H46C H 0.0728 0.4510 0.6934 0.055 Uiso 1 1 calc R . .
C47 C 0.09576(12) 0.53698(14) 0.5764(2) 0.0331(7) Uani 1 1 d . . .
H47A H 0.1033 0.5441 0.6464 0.050 Uiso 1 1 calc R . .
H47B H 0.0636 0.5499 0.5621 0.050 Uiso 1 1 calc R . .
H47C H 0.1182 0.5571 0.5339 0.050 Uiso 1 1 calc R . .
C48 C 0.25929(11) 0.41757(14) 0.4065(2) 0.0296(7) Uani 1 1 d . . .
H48 H 0.2390 0.4064 0.3488 0.036 Uiso 1 1 calc R . .
C49 C 0.28570(13) 0.47085(15) 0.3782(3) 0.0457(10) Uani 1 1 d . . .
H49A H 0.2629 0.5005 0.3631 0.068 Uiso 1 1 calc R . .
H49B H 0.3054 0.4637 0.3196 0.068 Uiso 1 1 calc R . .
H49C H 0.3058 0.4826 0.4339 0.068 Uiso 1 1 calc R . .
C50 C 0.29465(13) 0.37044(15) 0.4260(3) 0.0454(9) Uani 1 1 d . . .
H50A H 0.3193 0.3837 0.4715 0.068 Uiso 1 1 calc R . .
H50B H 0.3091 0.3589 0.3630 0.068 Uiso 1 1 calc R . .
H50C H 0.2782 0.3386 0.4559 0.068 Uiso 1 1 calc R . .
C51 C 0.13950(10) 0.37726(12) 0.1430(2) 0.0187(6) Uani 1 1 d . . .
C52 C 0.17280(11) 0.36795(12) 0.0669(2) 0.0215(6) Uani 1 1 d . . .
C53 C 0.15709(12) 0.34331(14) -0.0215(2) 0.0300(7) Uani 1 1 d . . .
H53 H 0.1792 0.3361 -0.0731 0.036 Uiso 1 1 calc R . .
C54 C 0.11042(12) 0.32920(14) -0.0356(2) 0.0337(8) Uani 1 1 d . . .
H54 H 0.1006 0.3119 -0.0958 0.040 Uiso 1 1 calc R . .
C55 C 0.07807(12) 0.34048(13) 0.0388(2) 0.0299(7) Uani 1 1 d . . .
H55 H 0.0457 0.3317 0.0280 0.036 Uiso 1 1 calc R . .
C56 C 0.09143(10) 0.36433(12) 0.1293(2) 0.0216(6) Uani 1 1 d . . .
C57 C 0.22395(11) 0.38642(12) 0.0751(2) 0.0267(7) Uani 1 1 d . . .
H57 H 0.2284 0.4045 0.1416 0.032 Uiso 1 1 calc R . .
C58 C 0.23599(12) 0.42953(13) -0.0055(3) 0.0347(8) Uani 1 1 d . . .
H58A H 0.2314 0.4128 -0.0714 0.052 Uiso 1 1 calc R . .
H58B H 0.2690 0.4413 0.0018 0.052 Uiso 1 1 calc R . .
H58C H 0.2152 0.4621 0.0015 0.052 Uiso 1 1 calc R . .
C59 C 0.25831(12) 0.33685(14) 0.0675(3) 0.0374(8) Uani 1 1 d . . .
H59A H 0.2515 0.3101 0.1208 0.056 Uiso 1 1 calc R . .
H59B H 0.2908 0.3504 0.0742 0.056 Uiso 1 1 calc R . .
H59C H 0.2544 0.3185 0.0028 0.056 Uiso 1 1 calc R . .
C60 C 0.05415(10) 0.37937(12) 0.2060(2) 0.0237(6) Uani 1 1 d . . .
H60 H 0.0701 0.3816 0.2722 0.028 Uiso 1 1 calc R . .
C61 C 0.01440(11) 0.33600(14) 0.2144(3) 0.0354(8) Uani 1 1 d . . .
H61A H -0.0053 0.3374 0.1545 0.053 Uiso 1 1 calc R . .
H61B H -0.0050 0.3443 0.2729 0.053 Uiso 1 1 calc R . .
H61C H 0.0281 0.2986 0.2213 0.053 Uiso 1 1 calc R . .
C62 C 0.03327(11) 0.43664(13) 0.1839(3) 0.0362(7) Uani 1 1 d . . .
H62A H 0.0587 0.4644 0.1815 0.054 Uiso 1 1 calc R . .
H62B H 0.0108 0.4467 0.2363 0.054 Uiso 1 1 calc R . .
H62C H 0.0170 0.4357 0.1196 0.054 Uiso 1 1 calc R . .
C63 C 0.12983(10) 0.32732(12) 0.4596(2) 0.0218(6) Uani 1 1 d . . .
H63 H 0.1155 0.3635 0.4815 0.026 Uiso 1 1 calc R . .
C64 C 0.16370(11) 0.30913(14) 0.5442(2) 0.0259(7) Uani 1 1 d . . .
H64A H 0.1775 0.2722 0.5279 0.031 Uiso 1 1 calc R . .
H64B H 0.1899 0.3364 0.5497 0.031 Uiso 1 1 calc R . .
C65 C 0.13775(12) 0.30553(14) 0.6437(2) 0.0324(8) Uani 1 1 d . . .
H65A H 0.1599 0.2927 0.6959 0.039 Uiso 1 1 calc R . .
H65B H 0.1262 0.3431 0.6626 0.039 Uiso 1 1 calc R . .
C66 C 0.09616(13) 0.26539(14) 0.6379(3) 0.0363(8) Uani 1 1 d . . .
H66A H 0.0786 0.2662 0.7017 0.044 Uiso 1 1 calc R . .
H66B H 0.1080 0.2269 0.6276 0.044 Uiso 1 1 calc R . .
C67 C 0.06294(11) 0.28096(14) 0.5532(2) 0.0320(7) Uani 1 1 d . . .
H67A H 0.0476 0.3171 0.5684 0.038 Uiso 1 1 calc R . .
H67B H 0.0379 0.2523 0.5475 0.038 Uiso 1 1 calc R . .
C68 C 0.08928(11) 0.28557(13) 0.4538(2) 0.0280(7) Uani 1 1 d . . .
H68A H 0.1019 0.2484 0.4352 0.034 Uiso 1 1 calc R . .
H68B H 0.0669 0.2974 0.4013 0.034 Uiso 1 1 calc R . .
C69 C 0.17074(10) 0.29255(11) 0.2962(2) 0.0214(6) Uani 1 1 d . . .
H69 H 0.1883 0.3111 0.2406 0.026 Uiso 1 1 calc R . .
C70 C 0.20652(11) 0.25431(12) 0.3478(3) 0.0297(6) Uani 1 1 d . . .
H70A H 0.2311 0.2773 0.3806 0.036 Uiso 1 1 calc R . .
H70B H 0.1903 0.2321 0.3997 0.036 Uiso 1 1 calc R . .
C71 C 0.22973(12) 0.21496(14) 0.2724(3) 0.0371(8) Uani 1 1 d . . .
H71A H 0.2477 0.2372 0.2233 0.045 Uiso 1 1 calc R . .
H71B H 0.2522 0.1901 0.3074 0.045 Uiso 1 1 calc R . .
C72 C 0.19316(13) 0.17995(13) 0.2188(3) 0.0389(9) Uani 1 1 d . . .
H72A H 0.1773 0.1549 0.2669 0.047 Uiso 1 1 calc R . .
H72B H 0.2089 0.1565 0.1680 0.047 Uiso 1 1 calc R . .
C73 C 0.15640(12) 0.21724(13) 0.1686(3) 0.0354(7) Uani 1 1 d . . .
H73A H 0.1320 0.1938 0.1363 0.043 Uiso 1 1 calc R . .
H73B H 0.1717 0.2403 0.1167 0.043 Uiso 1 1 calc R . .
C74 C 0.13327(11) 0.25523(13) 0.2465(2) 0.0260(7) Uani 1 1 d . . .
H74A H 0.1174 0.2321 0.2977 0.031 Uiso 1 1 calc R . .
H74B H 0.1091 0.2789 0.2142 0.031 Uiso 1 1 calc R . .
C75 C 0.03093(19) 0.1492(2) 0.8594(4) 0.0742(14) Uani 1 1 d . . .
C76 C 0.0475(2) 0.0984(2) 0.8236(5) 0.0906(17) Uani 1 1 d . . .
H76 H 0.0254 0.0712 0.8016 0.109 Uiso 1 1 calc R . .
C77 C 0.0943(2) 0.0866(3) 0.8192(5) 0.099(2) Uani 1 1 d . . .
H77 H 0.1048 0.0517 0.7939 0.119 Uiso 1 1 calc R . .
C78 C 0.12664(18) 0.1259(2) 0.8519(4) 0.0790(14) Uani 1 1 d . . .
H78 H 0.1596 0.1184 0.8488 0.095 Uiso 1 1 calc R . .
C79 C 0.11058(17) 0.1758(2) 0.8889(4) 0.0710(13) Uani 1 1 d . . .
H79 H 0.1326 0.2029 0.9117 0.085 Uiso 1 1 calc R . .
C80 C 0.06310(17) 0.1870(2) 0.8933(4) 0.0699(13) Uani 1 1 d . . .
H80 H 0.0526 0.2215 0.9203 0.084 Uiso 1 1 calc R . .
C81 C -0.02207(19) 0.1622(3) 0.8638(6) 0.113(2) Uani 1 1 d . . .
H81A H -0.0267 0.2001 0.8897 0.169 Uiso 1 1 calc R . .
H81B H -0.0377 0.1353 0.9078 0.169 Uiso 1 1 calc R . .
H81C H -0.0356 0.1595 0.7969 0.169 Uiso 1 1 calc R . .
C82 C -0.0406(2) 0.1294(2) 1.1316(5) 0.0892(18) Uani 1 1 d . . .
C83 C -0.0891(2) 0.1273(3) 1.1574(5) 0.110(2) Uani 1 1 d . . .
H83 H -0.1055 0.1599 1.1785 0.133 Uiso 1 1 calc R . .
C84 C -0.1117(3) 0.0759(4) 1.1508(6) 0.124(3) Uani 1 1 d U . .
H84 H -0.1440 0.0730 1.1694 0.149 Uiso 1 1 calc R . .
C85 C -0.0885(3) 0.0295(4) 1.1179(6) 0.128(3) Uani 1 1 d U . .
H85 H -0.1050 -0.0050 1.1140 0.154 Uiso 1 1 calc R . .
C86 C -0.0416(3) 0.0316(3) 1.0902(6) 0.120(2) Uani 1 1 d U . .
H86 H -0.0258 -0.0007 1.0661 0.144 Uiso 1 1 calc R . .
C87 C -0.0189(2) 0.0813(2) 1.0986(5) 0.102(2) Uani 1 1 d . . .
H87 H 0.0136 0.0831 1.0808 0.123 Uiso 1 1 calc R . .
C88 C -0.0146(3) 0.1825(3) 1.1446(7) 0.149(4) Uani 1 1 d . . .
H88A H -0.0026 0.1848 1.2129 0.224 Uiso 1 1 calc R . .
H88B H -0.0359 0.2139 1.1319 0.224 Uiso 1 1 calc R . .
H88C H 0.0119 0.1838 1.0977 0.224 Uiso 1 1 calc R . .
C89 C 0.37671(18) 0.5245(2) -0.3174(4) 0.0697(13) Uani 1 1 d . . .
C90 C 0.33443(18) 0.51985(19) -0.2753(4) 0.0667(14) Uani 1 1 d . . .
H90 H 0.3074 0.5343 -0.3083 0.080 Uiso 1 1 calc R . .
C91 C 0.3296(2) 0.4937(2) -0.1823(5) 0.0761(16) Uani 1 1 d . . .
H91 H 0.2990 0.4898 -0.1540 0.091 Uiso 1 1 calc R . .
C92 C 0.3671(2) 0.4740(2) -0.1325(4) 0.0800(15) Uani 1 1 d . . .
H92 H 0.3632 0.4573 -0.0689 0.096 Uiso 1 1 calc R . .
C93 C 0.4108(2) 0.4782(3) -0.1744(6) 0.104(2) Uani 1 1 d . . .
H93 H 0.4375 0.4639 -0.1399 0.124 Uiso 1 1 calc R . .
C94 C 0.4169(2) 0.5034(3) -0.2683(4) 0.092(2) Uani 1 1 d . . .
H94 H 0.4473 0.5061 -0.2977 0.110 Uiso 1 1 calc R . .
C95 C 0.3822(2) 0.5517(3) -0.4175(4) 0.109(2) Uani 1 1 d . . .
H95A H 0.3510 0.5566 -0.4481 0.163 Uiso 1 1 calc R . .
H95B H 0.4018 0.5281 -0.4603 0.163 Uiso 1 1 calc R . .
H95C H 0.3973 0.5883 -0.4095 0.163 Uiso 1 1 calc R . .
C96 C -0.0261(4) 0.8865(3) -0.0382(8) 0.125(3) Uani 1 1 d . . .
C97 C -0.0125(3) 0.8756(3) 0.0552(6) 0.111(2) Uani 1 1 d U . .
H97 H -0.0343 0.8619 0.1031 0.134 Uiso 1 1 calc R . .
C98 C 0.0346(4) 0.8851(4) 0.0802(8) 0.143(3) Uani 1 1 d U . .
H98 H 0.0438 0.8774 0.1468 0.172 Uiso 1 1 calc R . .
C99 C 0.0694(3) 0.9050(4) 0.0159(9) 0.145(3) Uani 1 1 d . . .
H99 H 0.1013 0.9108 0.0354 0.174 Uiso 1 1 calc R . .
C100 C 0.0540(5) 0.9147(5) -0.0725(10) 0.166(4) Uani 1 1 d U . .
H100 H 0.0760 0.9283 -0.1202 0.199 Uiso 1 1 calc R . .
C101 C 0.0060(4) 0.9064(4) -0.1045(6) 0.134(3) Uani 1 1 d . . .
H101 H -0.0031 0.9147 -0.1709 0.161 Uiso 1 1 calc R . .
C102 C -0.0763(3) 0.8785(4) -0.0660(8) 0.165(4) Uani 1 1 d U . .
H10D H -0.0941 0.9127 -0.0511 0.247 Uiso 1 1 calc R . .
H10E H -0.0896 0.8473 -0.0280 0.247 Uiso 1 1 calc R . .
H10F H -0.0785 0.8704 -0.1374 0.247 Uiso 1 1 calc R . .

loop_
_atom_site_aniso_label
_atom_site_aniso_U_11
_atom_site_aniso_U_22
_atom_site_aniso_U_33
_atom_site_aniso_U_23
_atom_site_aniso_U_13
_atom_site_aniso_U_12
As1 0.02500(14) 0.01921(15) 0.01119(12) -0.00188(10) 0.00011(15) -0.00033(11)
N1 0.0241(12) 0.0101(11) 0.0122(11) -0.0005(9) 0.0005(10) -0.0005(9)
C1 0.0164(13) 0.0130(14) 0.0124(15) 0.0021(10) -0.0006(11) -0.0023(10)
As2 0.02508(14) 0.01893(15) 0.01107(12) -0.00174(11) -0.00076(15) -0.00072(11)
N2 0.0196(12) 0.0170(13) 0.0140(12) -0.0034(10) -0.0008(9) -0.0021(9)
C2 0.0259(15) 0.0182(15) 0.0123(13) 0.0009(11) 0.0023(11) 0.0000(11)
N3 0.0245(13) 0.0224(14) 0.0153(14) -0.0015(10) -0.0023(10) -0.0014(10)
C3 0.0341(18) 0.0183(15) 0.0179(15) -0.0015(11) -0.0030(13) 0.0004(12)
N4 0.0259(12) 0.0178(12) 0.0093(10) 0.0017(9) -0.0025(10) 0.0001(10)
C4 0.051(2) 0.0251(17) 0.0112(16) -0.0012(11) -0.0033(13) 0.0013(13)
N5 0.0251(12) 0.0121(13) 0.0118(12) 0.0024(9) -0.0001(10) 0.0003(9)
C5 0.052(2) 0.0326(17) 0.0158(14) 0.0002(15) 0.0098(17) 0.0048(14)
N6 0.0280(13) 0.0106(12) 0.0139(14) 0.0015(9) 0.0038(10) 0.0010(9)
C6 0.0357(18) 0.0261(17) 0.0277(18) 0.0041(13) 0.0118(14) 0.0012(13)
C7 0.0306(17) 0.0190(15) 0.0179(15) 0.0030(11) 0.0048(13) -0.0017(12)
C8 0.0361(18) 0.0330(19) 0.0175(15) -0.0028(13) -0.0063(13) -0.0040(13)
C9 0.044(2) 0.046(2) 0.044(2) 0.0030(17) -0.0210(18) -0.0054(17)
C10 0.050(2) 0.0317(19) 0.0265(18) 0.0018(15) -0.0095(16) -0.0137(16)
C11 0.0254(17) 0.0261(16) 0.0269(16) 0.0013(13) 0.0030(13) -0.0030(12)
C12 0.036(2) 0.038(2) 0.049(2) 0.0105(16) -0.0127(17) -0.0071(15)
C13 0.0344(19) 0.0323(19) 0.047(2) -0.0003(16) -0.0022(16) -0.0061(14)
C14 0.0268(15) 0.0128(14) 0.0111(14) -0.0011(10) 0.0008(11) -0.0033(11)
C15 0.0243(15) 0.0237(15) 0.0204(14) -0.0002(11) 0.0024(12) -0.0029(11)
C16 0.0279(17) 0.0350(18) 0.0261(17) -0.0056(13) 0.0074(13) -0.0015(13)
C17 0.0393(18) 0.0363(19) 0.0211(16) -0.0095(13) 0.0086(14) 0.0008(14)
C18 0.0346(19) 0.0319(18) 0.0177(16) -0.0083(13) -0.0011(13) -0.0052(13)
C19 0.0256(15) 0.0179(15) 0.0220(15) -0.0002(12) -0.0028(12) -0.0038(11)
C20 0.0217(15) 0.0379(18) 0.0217(15) -0.0042(12) 0.0006(12) 0.0000(13)
C21 0.0269(16) 0.0357(17) 0.049(2) -0.0048(18) -0.0088(18) -0.0048(13)
C22 0.0285(17) 0.044(2) 0.0348(19) 0.0054(15) -0.0021(14) 0.0030(14)
C23 0.0285(16) 0.0288(17) 0.0201(15) -0.0049(12) -0.0049(13) -0.0021(12)
C24 0.0390(19) 0.0256(18) 0.039(2) -0.0003(14) -0.0177(16) -0.0027(14)
C25 0.0347(18) 0.039(2) 0.038(2) 0.0062(15) -0.0087(15) -0.0116(15)
C26 0.0299(17) 0.0204(16) 0.0165(15) -0.0003(11) -0.0028(12) -0.0001(12)
C27 0.0341(18) 0.0296(18) 0.0262(17) 0.0037(13) -0.0003(14) 0.0062(13)
C28 0.040(2) 0.045(2) 0.0284(19) 0.0047(15) -0.0084(15) 0.0127(16)
C29 0.053(2) 0.042(2) 0.0284(18) 0.0082(15) -0.0072(16) 0.0106(17)
C30 0.049(2) 0.036(2) 0.0206(17) 0.0077(13) -0.0008(14) 0.0019(15)
C31 0.0374(18) 0.0262(17) 0.0194(15) 0.0045(12) 0.0017(14) 0.0014(13)
C32 0.0293(16) 0.0152(15) 0.0223(15) 0.0008(12) -0.0005(12) -0.0046(11)
C33 0.0338(17) 0.0178(17) 0.0255(17) -0.0010(11) 0.0022(14) 0.0006(13)
C34 0.0476(18) 0.0239(15) 0.0278(16) -0.0053(15) -0.0018(17) -0.0022(13)
C35 0.054(2) 0.0220(17) 0.0366(19) -0.0029(14) -0.0105(17) -0.0093(15)
C36 0.0382(19) 0.0266(19) 0.041(2) 0.0052(14) -0.0019(16) -0.0129(15)
C37 0.0350(17) 0.0261(16) 0.0277(17) -0.0022(14) 0.0047(15) -0.0075(12)
C38 0.0151(13) 0.0253(16) 0.0178(17) -0.0030(12) 0.0010(12) -0.0012(11)
C39 0.0299(15) 0.0102(13) 0.0143(13) 0.0013(10) 0.0000(12) -0.0025(11)
C40 0.0358(18) 0.0184(16) 0.0171(14) -0.0006(11) 0.0002(13) -0.0028(12)
C41 0.0481(19) 0.0227(16) 0.0161(16) -0.0006(12) -0.0016(13) -0.0025(13)
C42 0.056(2) 0.0290(17) 0.0195(16) 0.0021(15) -0.0169(17) -0.0013(14)
C43 0.0326(18) 0.0294(18) 0.0269(18) 0.0022(13) -0.0118(14) -0.0016(13)
C44 0.0282(16) 0.0152(15) 0.0237(16) 0.0025(11) -0.0042(13) -0.0001(11)
C45 0.0338(17) 0.0244(17) 0.0140(15) -0.0029(11) 0.0047(13) -0.0002(12)
C46 0.045(2) 0.0304(18) 0.0351(19) -0.0008(14) 0.0180(17) 0.0005(15)
C47 0.042(2) 0.0291(17) 0.0277(18) -0.0015(14) 0.0044(15) 0.0063(14)
C48 0.0216(16) 0.0392(19) 0.0280(17) -0.0007(14) -0.0034(13) 0.0037(13)
C49 0.040(2) 0.047(2) 0.050(2) 0.0190(17) 0.0126(17) 0.0078(17)
C50 0.035(2) 0.040(2) 0.060(3) 0.0016(18) 0.0011(18) 0.0069(16)
C51 0.0238(14) 0.0167(15) 0.0157(14) -0.0016(11) -0.0019(11) 0.0004(11)
C52 0.0303(16) 0.0190(15) 0.0152(14) -0.0020(11) 0.0007(12) 0.0019(12)
C53 0.0419(19) 0.0286(17) 0.0194(15) -0.0055(13) 0.0051(14) -0.0009(14)
C54 0.047(2) 0.0351(19) 0.0188(16) -0.0110(13) -0.0054(15) -0.0043(15)
C55 0.0324(17) 0.0328(18) 0.0245(17) -0.0077(13) -0.0061(13) -0.0051(13)
C56 0.0266(15) 0.0217(15) 0.0165(14) -0.0010(11) -0.0033(12) 0.0025(11)
C57 0.0280(16) 0.0281(16) 0.0239(15) -0.0018(13) 0.0079(13) -0.0031(13)
C58 0.042(2) 0.0238(18) 0.038(2) 0.0011(14) 0.0139(16) -0.0001(14)
C59 0.0322(18) 0.0359(19) 0.044(2) 0.0039(15) 0.0118(16) 0.0039(14)
C60 0.0209(15) 0.0314(16) 0.0188(16) -0.0006(11) -0.0001(11) -0.0016(12)
C61 0.0280(17) 0.0399(19) 0.0383(19) 0.0007(15) 0.0030(14) -0.0063(14)
C62 0.0275(16) 0.0343(17) 0.047(2) -0.0006(16) 0.0090(17) 0.0004(13)
C63 0.0250(16) 0.0213(15) 0.0191(15) 0.0027(11) 0.0029(12) -0.0005(11)
C64 0.0295(17) 0.0284(17) 0.0197(16) 0.0052(12) 0.0003(13) -0.0009(12)
C65 0.047(2) 0.0323(18) 0.0179(16) 0.0064(13) 0.0002(14) 0.0038(15)
C66 0.049(2) 0.0348(19) 0.0251(18) 0.0084(14) 0.0127(16) -0.0029(15)
C67 0.0320(18) 0.0316(18) 0.0325(19) 0.0019(14) 0.0084(15) -0.0056(13)
C68 0.0319(18) 0.0275(17) 0.0245(17) 0.0014(13) 0.0047(14) -0.0045(13)
C69 0.0285(16) 0.0154(15) 0.0202(14) -0.0023(11) 0.0023(12) 0.0049(11)
C70 0.0354(16) 0.0257(15) 0.0280(17) 0.0037(14) -0.0004(16) 0.0066(12)
C71 0.044(2) 0.031(2) 0.036(2) 0.0061(15) 0.0097(16) 0.0164(15)
C72 0.062(2) 0.0195(17) 0.0352(19) -0.0037(14) 0.0165(17) 0.0116(15)
C73 0.055(2) 0.0253(16) 0.0265(17) -0.0094(14) 0.0033(17) -0.0014(14)
C74 0.0331(17) 0.0216(18) 0.0235(17) -0.0051(12) 0.0033(14) 0.0023(13)
C75 0.078(3) 0.065(3) 0.080(4) 0.009(3) -0.004(3) -0.003(3)
C76 0.073(4) 0.089(4) 0.110(5) -0.017(4) -0.013(3) 0.000(3)
C77 0.094(4) 0.097(4) 0.106(5) -0.038(4) 0.002(4) 0.007(3)
C78 0.064(3) 0.110(4) 0.063(3) -0.017(3) -0.004(3) 0.006(3)
C79 0.061(3) 0.073(3) 0.079(3) 0.005(3) -0.014(3) 0.003(2)
C80 0.062(3) 0.056(3) 0.092(4) 0.010(3) -0.004(3) 0.004(2)
C81 0.066(4) 0.094(4) 0.178(8) 0.013(5) -0.016(4) -0.004(3)
C82 0.103(5) 0.067(4) 0.098(5) 0.001(3) 0.019(4) 0.007(3)
C83 0.093(5) 0.150(7) 0.088(5) -0.018(4) 0.013(4) 0.011(4)
C84 0.108(4) 0.149(5) 0.115(4) 0.006(4) 0.008(3) -0.021(4)
C85 0.138(4) 0.124(4) 0.124(4) 0.018(4) -0.016(4) -0.028(4)
C86 0.133(4) 0.097(4) 0.131(4) 0.002(3) -0.022(4) 0.001(4)
C87 0.097(4) 0.062(3) 0.148(6) -0.005(4) -0.011(4) 0.010(3)
C88 0.166(7) 0.060(4) 0.222(10) -0.024(5) 0.053(7) -0.004(4)
C89 0.064(3) 0.081(3) 0.064(3) -0.008(3) -0.001(3) -0.006(2)
C90 0.061(3) 0.052(3) 0.087(4) -0.010(3) 0.002(2) -0.008(2)
C91 0.081(4) 0.059(3) 0.088(4) -0.001(3) -0.004(3) 0.000(2)
C92 0.089(4) 0.084(4) 0.067(4) 0.006(3) 0.009(3) -0.008(3)
C93 0.081(4) 0.109(5) 0.121(6) 0.030(4) -0.001(4) 0.018(3)
C94 0.060(3) 0.125(5) 0.091(6) 0.018(4) 0.006(3) 0.018(3)
C95 0.113(5) 0.143(6) 0.071(4) 0.008(4) -0.004(4) -0.023(5)
C96 0.178(9) 0.066(4) 0.130(7) 0.001(4) -0.026(7) 0.019(5)
C97 0.144(5) 0.082(4) 0.108(5) -0.005(4) 0.021(4) 0.012(4)
C98 0.166(6) 0.115(5) 0.150(6) -0.010(5) -0.001(5) 0.042(5)
C99 0.117(7) 0.156(8) 0.163(9) -0.013(7) 0.021(7) 0.039(6)
C100 0.173(7) 0.159(6) 0.166(7) -0.015(6) 0.024(6) 0.013(5)
C101 0.203(10) 0.116(6) 0.083(5) 0.000(4) 0.019(6) 0.016(6)
C102 0.161(6) 0.135(5) 0.198(6) -0.001(5) -0.014(5) -0.038(5)

loop_
_atom_type_symbol
_atom_type_description
_atom_type_scat_dispersion_real
_atom_type_scat_dispersion_imag
_atom_type_scat_source
C C 0.0033 0.0016 'International Tables Vol C Tables 4.2.6.8 and 6.1.1.4'
H H 0.0000 0.0000 'International Tables Vol C Tables 4.2.6.8 and 6.1.1.4'
N N 0.0061 0.0033 'International Tables Vol C Tables 4.2.6.8 and 6.1.1.4'
As As 0.0499 2.0058 'International Tables Vol C Tables 4.2.6.8 and 6.1.1.4'

loop_
_geom_angle_atom_site_label_1
_geom_angle_atom_site_label_2
_geom_angle_atom_site_label_3
_geom_angle
_geom_angle_site_symmetry_1
_geom_angle_site_symmetry_3
_geom_angle_publ_flag
N1 As1 As2 94.88(7) . . ?
N1 As1 N5 178.16(9) . . ?
As2 As1 N5 84.62(6) . . ?
C1 N1 C2 126.0(2) . . ?
C1 N1 As1 124.75(19) . . ?
C2 N1 As1 106.02(17) . . ?
N2 C1 N1 112.8(2) . . ?
N2 C1 N3 125.4(2) . . ?
N1 C1 N3 121.8(3) . . ?
N4 As2 As1 95.08(7) . . ?
N4 As2 N2 178.42(8) . . ?
As1 As2 N2 84.71(6) . . ?
C1 N2 C14 128.4(2) . . ?
C1 N2 As2 122.66(18) . . ?
C14 N2 As2 105.50(16) . . ?
C3 C2 C7 120.8(3) . . ?
C3 C2 N1 119.0(2) . . ?
C7 C2 N1 119.7(2) . . ?
C1 N3 C32 118.5(2) . . ?
C1 N3 C26 120.2(2) . . ?
C32 N3 C26 121.3(2) . . ?
C4 C3 C2 117.8(3) . . ?
C4 C3 C8 119.3(3) . . ?
C2 C3 C8 122.9(3) . . ?
C38 N4 C39 125.8(2) . . ?
C38 N4 As2 124.43(19) . . ?
C39 N4 As2 105.93(17) . . ?
C5 C4 C3 121.9(3) . . ?
C38 N5 C51 130.4(2) . . ?
C38 N5 As1 123.04(19) . . ?
C51 N5 As1 104.10(16) . . ?
C4 C5 C6 119.8(3) . . ?
C38 N6 C69 118.2(2) . . ?
C38 N6 C63 119.9(2) . . ?
C69 N6 C63 121.7(2) . . ?
C5 C6 C7 121.4(3) . . ?
C6 C7 C2 118.2(3) . . ?
C6 C7 C11 119.2(3) . . ?
C2 C7 C11 122.5(3) . . ?
C3 C8 C10 110.3(3) . . ?
C3 C8 C9 113.6(3) . . ?
C10 C8 C9 108.6(3) . . ?
C12 C11 C13 109.1(3) . . ?
C12 C11 C7 110.5(3) . . ?
C13 C11 C7 112.9(3) . . ?
C15 C14 C19 120.1(3) . . ?
C15 C14 N2 121.3(2) . . ?
C19 C14 N2 117.7(3) . . ?
C16 C15 C14 118.3(3) . . ?
C16 C15 C20 119.8(3) . . ?
C14 C15 C20 121.7(3) . . ?
C17 C16 C15 122.0(3) . . ?
C18 C17 C16 119.6(3) . . ?
C17 C18 C19 121.4(3) . . ?
C18 C19 C14 118.4(3) . . ?
C18 C19 C23 119.0(3) . . ?
C14 C19 C23 122.6(3) . . ?
C15 C20 C22 114.1(3) . . ?
C15 C20 C21 109.3(3) . . ?
C22 C20 C21 109.4(3) . . ?
C19 C23 C25 112.3(3) . . ?
C19 C23 C24 110.6(3) . . ?
C25 C23 C24 109.9(3) . . ?
N3 C26 C31 116.7(2) . . ?
N3 C26 C27 113.5(2) . . ?
C31 C26 C27 108.0(2) . . ?
C28 C27 C26 111.2(3) . . ?
C29 C28 C27 111.9(3) . . ?
C28 C29 C30 111.3(3) . . ?
C29 C30 C31 111.3(3) . . ?
C30 C31 C26 111.4(3) . . ?
N3 C32 C33 116.9(2) . . ?
N3 C32 C37 113.6(2) . . ?
C33 C32 C37 108.1(2) . . ?
C34 C33 C32 110.3(2) . . ?
C35 C34 C33 111.0(3) . . ?
C36 C35 C34 111.2(3) . . ?
C35 C36 C37 111.2(3) . . ?
C36 C37 C32 110.9(3) . . ?
N5 C38 N4 112.7(2) . . ?
N5 C38 N6 125.7(3) . . ?
N4 C38 N6 121.6(3) . . ?
C44 C39 C40 120.6(3) . . ?
C44 C39 N4 120.2(2) . . ?
C40 C39 N4 118.8(3) . . ?
C41 C40 C39 117.7(3) . . ?
C41 C40 C45 119.5(3) . . ?
C39 C40 C45 122.6(3) . . ?
C42 C41 C40 121.9(3) . . ?
C41 C42 C43 119.9(3) . . ?
C44 C43 C42 121.2(3) . . ?
C43 C44 C39 118.5(3) . . ?
C43 C44 C48 119.4(3) . . ?
C39 C44 C48 122.1(3) . . ?
C40 C45 C46 113.7(3) . . ?
C40 C45 C47 110.0(2) . . ?
C46 C45 C47 108.6(2) . . ?
C44 C48 C49 109.6(3) . . ?
C44 C48 C50 113.0(3) . . ?
C49 C48 C50 109.8(3) . . ?
C56 C51 C52 121.2(3) . . ?
C56 C51 N5 120.4(2) . . ?
C52 C51 N5 117.8(3) . . ?
C53 C52 C51 118.1(3) . . ?
C53 C52 C57 119.2(3) . . ?
C51 C52 C57 122.7(3) . . ?
C54 C53 C52 121.7(3) . . ?
C53 C54 C55 119.2(3) . . ?
C54 C55 C56 122.1(3) . . ?
C55 C56 C51 117.7(3) . . ?
C55 C56 C60 120.0(3) . . ?
C51 C56 C60 122.1(2) . . ?
C52 C57 C58 110.9(3) . . ?
C52 C57 C59 111.9(3) . . ?
C58 C57 C59 109.4(3) . . ?
C56 C60 C62 110.6(2) . . ?
C56 C60 C61 113.5(2) . . ?
C62 C60 C61 109.8(2) . . ?
N6 C63 C68 113.4(2) . . ?
N6 C63 C64 115.7(2) . . ?
C68 C63 C64 108.6(2) . . ?
C65 C64 C63 111.1(3) . . ?
C66 C65 C64 111.3(3) . . ?
C65 C66 C67 111.2(3) . . ?
C66 C67 C68 111.6(3) . . ?
C63 C68 C67 111.7(3) . . ?
N6 C69 C70 114.0(2) . . ?
N6 C69 C74 116.4(2) . . ?
C70 C69 C74 107.8(2) . . ?
C71 C70 C69 110.6(3) . . ?
C72 C71 C70 111.2(3) . . ?
C71 C72 C73 110.6(3) . . ?
C72 C73 C74 109.7(3) . . ?
C73 C74 C69 110.2(2) . . ?
C80 C75 C76 118.1(5) . . ?
C80 C75 C81 120.5(5) . . ?
C76 C75 C81 121.4(5) . . ?
C77 C76 C75 121.8(5) . . ?
C76 C77 C78 119.3(6) . . ?
C79 C78 C77 119.2(5) . . ?
C78 C79 C80 120.7(5) . . ?
C75 C80 C79 120.7(5) . . ?
C87 C82 C83 118.9(6) . . ?
C87 C82 C88 122.1(6) . . ?
C83 C82 C88 118.9(6) . . ?
C84 C83 C82 117.5(7) . . ?
C85 C84 C83 121.3(8) . . ?
C84 C85 C86 121.4(8) . . ?
C87 C86 C85 117.7(8) . . ?
C86 C87 C82 123.1(7) . . ?
C90 C89 C94 119.9(5) . . ?
C90 C89 C95 120.7(5) . . ?
C94 C89 C95 119.4(5) . . ?
C89 C90 C91 120.3(6) . . ?
C92 C91 C90 121.6(6) . . ?
C91 C92 C93 119.1(6) . . ?
C92 C93 C94 120.8(6) . . ?
C93 C94 C89 118.3(6) . . ?
C97 C96 C101 119.3(10) . . ?
C97 C96 C102 119.2(10) . . ?
C101 C96 C102 121.4(9) . . ?
C96 C97 C98 118.0(9) . . ?
C99 C98 C97 125.7(10) . . ?
C100 C99 C98 113.2(11) . . ?
C99 C100 C101 124.8(12) . . ?
C96 C101 C100 119.0(10) . . ?

loop_
_geom_bond_atom_site_label_1
_geom_bond_atom_site_label_2
_geom_bond_distance
_geom_bond_site_symmetry_2
_geom_bond_publ_flag
As1 N1 2.045(2) . ?
As1 As2 2.2560(5) . ?
As1 N5 2.318(2) . ?
N1 C1 1.357(3) . ?
N1 C2 1.444(3) . ?
C1 N2 1.324(4) . ?
C1 N3 1.403(4) . ?
As2 N4 2.059(2) . ?
As2 N2 2.306(2) . ?
N2 C14 1.427(3) . ?
C2 C3 1.408(4) . ?
C2 C7 1.415(4) . ?
N3 C32 1.494(4) . ?
N3 C26 1.495(4) . ?
C3 C4 1.398(4) . ?
C3 C8 1.515(4) . ?
N4 C38 1.366(4) . ?
N4 C39 1.426(3) . ?
C4 C5 1.371(5) . ?
N5 C38 1.322(4) . ?
N5 C51 1.436(3) . ?
C5 C6 1.380(5) . ?
N6 C38 1.393(4) . ?
N6 C69 1.494(3) . ?
N6 C63 1.503(3) . ?
C6 C7 1.394(4) . ?
C7 C11 1.528(4) . ?
C8 C10 1.532(5) . ?
C8 C9 1.543(5) . ?
C11 C12 1.521(4) . ?
C11 C13 1.526(4) . ?
C14 C15 1.404(4) . ?
C14 C19 1.418(4) . ?
C15 C16 1.385(4) . ?
C15 C20 1.525(4) . ?
C16 C17 1.380(4) . ?
C17 C18 1.365(4) . ?
C18 C19 1.396(4) . ?
C19 C23 1.526(4) . ?
C20 C22 1.529(4) . ?
C20 C21 1.535(4) . ?
C23 C25 1.529(4) . ?
C23 C24 1.539(4) . ?
C26 C31 1.534(4) . ?
C26 C27 1.541(4) . ?
C27 C28 1.538(4) . ?
C28 C29 1.518(5) . ?
C29 C30 1.523(5) . ?
C30 C31 1.533(4) . ?
C32 C33 1.539(4) . ?
C32 C37 1.544(4) . ?
C33 C34 1.525(4) . ?
C34 C35 1.525(5) . ?
C35 C36 1.518(5) . ?
C36 C37 1.529(4) . ?
C39 C44 1.417(4) . ?
C39 C40 1.423(4) . ?
C40 C41 1.401(4) . ?
C40 C45 1.519(4) . ?
C41 C42 1.372(5) . ?
C42 C43 1.394(5) . ?
C43 C44 1.391(4) . ?
C44 C48 1.515(4) . ?
C45 C46 1.529(4) . ?
C45 C47 1.538(4) . ?
C48 C49 1.526(5) . ?
C48 C50 1.531(5) . ?
C51 C56 1.408(4) . ?
C51 C52 1.408(4) . ?
C52 C53 1.399(4) . ?
C52 C57 1.518(4) . ?
C53 C54 1.377(5) . ?
C54 C55 1.383(5) . ?
C55 C56 1.396(4) . ?
C56 C60 1.518(4) . ?
C57 C58 1.534(4) . ?
C57 C59 1.538(4) . ?
C60 C62 1.522(4) . ?
C60 C61 1.535(4) . ?
C63 C68 1.524(4) . ?
C63 C64 1.550(4) . ?
C64 C65 1.528(4) . ?
C65 C66 1.522(5) . ?
C66 C67 1.523(5) . ?
C67 C68 1.534(4) . ?
C69 C70 1.531(4) . ?
C69 C74 1.539(4) . ?
C70 C71 1.531(4) . ?
C71 C72 1.515(5) . ?
C72 C73 1.528(5) . ?
C73 C74 1.533(4) . ?
C75 C80 1.362(7) . ?
C75 C76 1.389(7) . ?
C75 C81 1.534(7) . ?
C76 C77 1.357(7) . ?
C77 C78 1.385(7) . ?
C78 C79 1.372(7) . ?
C79 C80 1.372(6) . ?
C82 C87 1.379(8) . ?
C82 C83 1.415(8) . ?
C82 C88 1.479(8) . ?
C83 C84 1.392(9) . ?
C84 C85 1.364(10) . ?
C85 C86 1.380(10) . ?
C86 C87 1.359(9) . ?
C89 C90 1.328(7) . ?
C89 C94 1.410(7) . ?
C89 C95 1.503(8) . ?
C90 C91 1.405(7) . ?
C91 C92 1.339(8) . ?
C92 C93 1.364(8) . ?
C93 C94 1.408(9) . ?
C96 C97 1.339(10) . ?
C96 C101 1.360(11) . ?
C96 C102 1.481(11) . ?
C97 C98 1.393(11) . ?
C98 C99 1.394(12) . ?
C99 C100 1.286(13) . ?
C100 C101 1.440(13) . ?
